data_7132212
loop_
_publ_author_name
'Beau, Maxime'
'Jeannin, olivier'
'Fourmigu\'e, Marc'
'Aubert, Emmanuel'
'Espinosa, Enrique'
'Lee, Sunhee'
'Han, Won-Sik'
'Jeon, Ie-Rang'

_publ_section_title
;
 Carborane-based heteromolecular extended networks driven by directional
 C--Te&#x2022;&#x2022;&#x2022;N chalcogen bonding interactions
;
_journal_name_full 'Chemical Communications'
_journal_paper_doi 10.1039/D3CC04338J
_journal_year 2023
_chemical_formula_moiety 'C14 H17 N4, C4 H16 B9 Se2'
_chemical_formula_sum 'C18 H33 B9 N4 Se2'
_chemical_formula_weight 560.69
_space_group_IT_number 2
_space_group_name_Hall '-P 1'
_space_group_name_H-M_alt 'P -1'
_symmetry_cell_setting triclinic
_symmetry_Int_Tables_number 2
_symmetry_space_group_name_Hall '-P 1'
_symmetry_space_group_name_H-M 'P -1'
_atom_sites_solution_hydrogens mixed
_audit_conform_dict_location ftp://ftp.iucr.org/pub/cif_core.dic
_audit_conform_dict_name cif_core.dic
_audit_conform_dict_version 2.4.3
_audit_creation_date 2023-05-23T09:14:49-00:00
_audit_creation_method 'WinGX routine CIF_UPDATE'
_audit_update_record
;
2023-07-24 deposited with the CCDC.	2023-10-16 downloaded from the CCDC.
;
_cell_angle_alpha 91.699(2)
_cell_angle_beta 107.0700(10)
_cell_angle_gamma 110.8780(10)
_cell_formula_units_Z 2
_cell_length_a 9.4316(4)
_cell_length_b 11.7393(6)
_cell_length_c 13.1695(7)
_cell_measurement_reflns_used 9993
_cell_measurement_temperature 296(2)
_cell_measurement_theta_max 27.25
_cell_measurement_theta_min 2.3
_cell_measurement_wavelength 0.71073
_cell_volume 1287.58(11)
_computing_cell_refinement 'Bruker APEX2 (Bruker, 2014)'
_computing_data_collection 'Bruker APEX2 (Bruker, 2014)'
_computing_data_reduction 'Bruker APEX2 (Bruker, 2014)'
_computing_molecular_graphics 'Ortep for Windows (Farrugia, 2012)'
_computing_publication_material 'WinGX publication routines (Farrugia, 2012)'
_computing_structure_refinement 'SHELXL-2019/2 (Sheldrick, 2019)'
_diffrn_ambient_temperature 296(2)
_diffrn_detector 'CCD plate'
_diffrn_measured_fraction_theta_full 0.999
_diffrn_measured_fraction_theta_max 0.996
_diffrn_measurement_device_type 'APEXII, Bruker-AXS'
_diffrn_measurement_method 'CCD rotation images, thin slices'
_diffrn_orient_matrix_UB_11 -0.088723
_diffrn_orient_matrix_UB_12 -0.078823
_diffrn_orient_matrix_UB_13 -0.040826
_diffrn_orient_matrix_UB_21 0.024101
_diffrn_orient_matrix_UB_22 -0.04216
_diffrn_orient_matrix_UB_23 0.064026
_diffrn_orient_matrix_UB_31 -0.077148
_diffrn_orient_matrix_UB_32 0.022665
_diffrn_orient_matrix_UB_33 0.026253
_diffrn_radiation_monochromator graphite
_diffrn_radiation_probe x-ray
_diffrn_radiation_source 'fine-focus sealed tube'
_diffrn_radiation_type MoK\a
_diffrn_radiation_wavelength 0.71073
_diffrn_reflns_av_R_equivalents 0.0284
_diffrn_reflns_av_unetI/netI 0.022
_diffrn_reflns_Laue_measured_fraction_full 0.999
_diffrn_reflns_Laue_measured_fraction_max 0.996
_diffrn_reflns_limit_h_max 12
_diffrn_reflns_limit_h_min -8
_diffrn_reflns_limit_k_max 14
_diffrn_reflns_limit_k_min -15
_diffrn_reflns_limit_l_max 16
_diffrn_reflns_limit_l_min -17
_diffrn_reflns_number 31649
_diffrn_reflns_point_group_measured_fraction_full 0.999
_diffrn_reflns_point_group_measured_fraction_max 0.996
_diffrn_reflns_theta_full 25.242
_diffrn_reflns_theta_max 27.514
_diffrn_reflns_theta_min 2.444
_diffrn_standards_number 0
_exptl_absorpt_coefficient_mu 2.887
_exptl_absorpt_correction_T_max 0.771
_exptl_absorpt_correction_T_min 0.690
_exptl_absorpt_correction_type multi-scan
_exptl_absorpt_process_details
;
  [Sheldrick, G.M. (2014). SADABS Bruker AXS Inc., Madison, Wisconsin, USA]
;
_exptl_crystal_colour colorless
_exptl_crystal_density_diffrn 1.446
_exptl_crystal_density_method 'not measured'
_exptl_crystal_description prism
_exptl_crystal_F_000 564
_exptl_crystal_size_max 0.23
_exptl_crystal_size_mid 0.11
_exptl_crystal_size_min 0.09
_refine_diff_density_max 0.633
_refine_diff_density_min -0.501
_refine_diff_density_rms 0.064
_refine_ls_extinction_method none
_refine_ls_goodness_of_fit_ref 1.072
_refine_ls_hydrogen_treatment mixed
_refine_ls_matrix_type full
_refine_ls_number_constraints 0
_refine_ls_number_parameters 307
_refine_ls_number_reflns 5899
_refine_ls_number_restraints 0
_refine_ls_restrained_S_all 1.072
_refine_ls_R_factor_all 0.0535
_refine_ls_R_factor_gt 0.0353
_refine_ls_shift/su_max 0
_refine_ls_shift/su_mean 0
_refine_ls_structure_factor_coef Fsqd
_refine_ls_weighting_details 'w=1/[\s^2^(Fo^2^)+(0.0384P)^2^+1.2554P] where P=(Fo^2^+2Fc^2^)/3'
_refine_ls_weighting_scheme calc
_refine_ls_wR_factor_gt 0.0817
_refine_ls_wR_factor_ref 0.0934
_reflns_Friedel_coverage 0
_reflns_number_gt 4668
_reflns_number_total 5899
_reflns_threshold_expression 'I > 2\s(I)'
_cod_data_source_file d3cc04338j2.cif
_cod_data_source_block shelx
_cod_database_code 7132212

loop_
_symmetry_equiv_pos_as_xyz
'x, y, z'
'-x, -y, -z'

loop_
_atom_site_label
_atom_site_type_symbol
_atom_site_fract_x
_atom_site_fract_y
_atom_site_fract_z
_atom_site_U_iso_or_equiv
_atom_site_adp_type
_atom_site_occupancy
_atom_site_site_symmetry_order
_atom_site_calc_flag
_atom_site_refinement_flags_posn
_atom_site_refinement_flags_adp
_atom_site_refinement_flags_occupancy
_atom_site_disorder_assembly
_atom_site_disorder_group
C1 C 0.2051(3) -0.0054(3) -0.0158(2) 0.0427(6) Uani 1 1 d . . . . .
H1 H 0.098179 -0.059622 -0.039941 0.051 Uiso 1 1 calc R U . . .
C2 C 0.2901(3) 0.0071(3) 0.0905(2) 0.0380(6) Uani 1 1 d . . . . .
H2 H 0.240712 -0.037205 0.136467 0.046 Uiso 1 1 calc R U . . .
C3 C 0.4528(3) 0.0872(2) 0.13028(18) 0.0287(5) Uani 1 1 d . . . . .
C4 C 0.5162(3) 0.1507(2) 0.0544(2) 0.0338(5) Uani 1 1 d . . . . .
H4 H 0.622924 0.204868 0.075069 0.041 Uiso 1 1 calc R U . . .
C5 C 0.4195(3) 0.1320(3) -0.0499(2) 0.0382(6) Uani 1 1 d . . . . .
H5 H 0.464064 0.175836 -0.09802 0.046 Uiso 1 1 calc R U . . .
C6 C 0.4871(3) 0.0366(3) 0.3145(2) 0.0397(6) Uani 1 1 d . . . . .
H6A H 0.387593 -0.033007 0.279018 0.048 Uiso 1 1 calc R U . . .
H6B H 0.46564 0.090016 0.36054 0.048 Uiso 1 1 calc R U . . .
C7 C 0.6096(3) -0.0086(3) 0.3816(2) 0.0393(6) Uani 1 1 d . . . . .
H7A H 0.569178 -0.053561 0.434384 0.047 Uiso 1 1 calc R U . . .
H7B H 0.627736 -0.064666 0.33592 0.047 Uiso 1 1 calc R U . . .
C8 C 0.7847(3) 0.2098(2) 0.39182(19) 0.0333(5) Uani 1 1 d . . . . .
H8A H 0.898579 0.259704 0.412945 0.04 Uiso 1 1 calc R U . . .
H8B H 0.733963 0.255493 0.420805 0.04 Uiso 1 1 calc R U . . .
C9 C 0.7146(3) 0.1857(2) 0.27075(19) 0.0312(5) Uani 1 1 d . . . . .
H9A H 0.725871 0.263418 0.243818 0.037 Uiso 1 1 calc R U . . .
H9B H 0.773793 0.148596 0.241466 0.037 Uiso 1 1 calc R U . . .
C10 C 0.8637(3) 0.0844(2) 0.52784(18) 0.0270(5) Uani 1 1 d . . . . .
C11 C 0.8414(3) -0.0303(2) 0.56553(19) 0.0320(5) Uani 1 1 d . . . . .
H11 H 0.755448 -0.101082 0.525968 0.038 Uiso 1 1 calc R U . . .
C12 C 0.9452(3) -0.0372(3) 0.6594(2) 0.0375(6) Uani 1 1 d . . . . .
H12 H 0.928311 -0.113237 0.683276 0.045 Uiso 1 1 calc R U . . .
C13 C 1.0968(3) 0.1715(3) 0.6850(2) 0.0402(6) Uani 1 1 d . . . . .
H13 H 1.185096 0.239727 0.726424 0.048 Uiso 1 1 calc R U . . .
C14 C 0.9983(3) 0.1865(2) 0.5921(2) 0.0358(6) Uani 1 1 d . . . . .
H14 H 1.019742 0.264132 0.571029 0.043 Uiso 1 1 calc R U . . .
C15 C 0.2351(3) 0.4309(2) 0.2301(2) 0.0346(5) Uani 1 1 d . . . . .
C16 C 0.3773(3) 0.5558(2) 0.2328(2) 0.0307(5) Uani 1 1 d . . . . .
C17 C 0.1323(5) 0.2880(3) 0.0078(3) 0.0713(11) Uani 1 1 d . . . . .
H17A H 0.031445 0.29712 -0.005707 0.107 Uiso 1 1 calc R U . . .
H17B H 0.116353 0.213715 -0.034416 0.107 Uiso 1 1 calc R U . . .
H17C H 0.205863 0.357504 -0.01133 0.107 Uiso 1 1 calc R U . . .
C18 C 0.6500(4) 0.4899(4) 0.2409(4) 0.0774(13) Uani 1 1 d . . . . .
H18A H 0.689305 0.534142 0.312387 0.116 Uiso 1 1 calc R U . . .
H18B H 0.738873 0.498234 0.216193 0.116 Uiso 1 1 calc R U . . .
H18C H 0.591461 0.404274 0.241306 0.116 Uiso 1 1 calc R U . . .
B1 B 0.1968(5) 0.4209(3) 0.3419(3) 0.0475(8) Uani 1 1 d . . . . .
H1A H 0.202825 0.338092 0.37689 0.057 Uiso 1 1 calc R U . . .
B2 B 0.0659(4) 0.4549(3) 0.2311(3) 0.0486(8) Uani 1 1 d . . . . .
H2A H -0.059668 0.39258 0.190911 0.058 Uiso 1 1 calc R U . . .
B3 B 0.1864(4) 0.5390(3) 0.1573(3) 0.0406(7) Uani 1 1 d . . . . .
H3 H 0.14098 0.529788 0.069216 0.049 Uiso 1 1 calc R U . . .
B4 B 0.3222(4) 0.6788(3) 0.2377(2) 0.0353(6) Uani 1 1 d . . . . .
H4A H 0.362622 0.762706 0.201552 0.042 Uiso 1 1 calc R U . . .
B5 B 0.4532(4) 0.6427(3) 0.3489(3) 0.0386(7) Uani 1 1 d . . . . .
H5A H 0.583005 0.668014 0.386792 0.046 Uiso 1 1 calc R U . . .
B6 B 0.3332(5) 0.5637(3) 0.4319(3) 0.0477(8) Uani 1 1 d . . . . .
H6BA H 0.373(4) 0.575(3) 0.521(3) 0.057 Uiso 1 1 d . U . . .
H6BB H 0.406(4) 0.522(3) 0.400(3) 0.057 Uiso 1 1 d . U . . .
B7 B 0.1320(4) 0.5403(3) 0.3589(3) 0.0478(8) Uani 1 1 d . . . . .
H7 H 0.047193 0.532849 0.402956 0.057 Uiso 1 1 calc R U . . .
B8 B 0.1263(4) 0.6165(3) 0.2433(3) 0.0435(7) Uani 1 1 d . . . . .
H8 H 0.039701 0.660311 0.213119 0.052 Uiso 1 1 calc R U . . .
B9 B 0.2956(4) 0.6828(3) 0.3635(3) 0.0403(7) Uani 1 1 d . . . . .
H9 H 0.320584 0.770826 0.410576 0.048 Uiso 1 1 calc R U . . .
N1 N 0.2659(3) 0.0554(2) -0.08736(17) 0.0407(5) Uani 1 1 d . . . . .
N2 N 0.5449(2) 0.1040(2) 0.23455(16) 0.0323(5) Uani 1 1 d . . . . .
N3 N 0.7611(2) 0.09453(18) 0.43637(15) 0.0300(4) Uani 1 1 d . . . . .
N4 N 1.0707(3) 0.0618(2) 0.71839(18) 0.0382(5) Uani 1 1 d . . . . .
H4B H 1.127(2) 0.0558(3) 0.771(2) 0.046 Uiso 1 1 calc R U . . .
Se2 Se 0.50954(3) 0.55665(3) 0.14585(3) 0.04448(10) Uani 1 1 d . . . . .
Se1 Se 0.21931(4) 0.27949(3) 0.15866(3) 0.04938(10) Uani 1 1 d . . . . .

loop_
_atom_site_aniso_label
_atom_site_aniso_U_11
_atom_site_aniso_U_22
_atom_site_aniso_U_33
_atom_site_aniso_U_23
_atom_site_aniso_U_13
_atom_site_aniso_U_12
C1 0.0337(14) 0.0468(16) 0.0350(14) 0.0084(12) -0.0009(11) 0.0107(12)
C2 0.0303(13) 0.0467(15) 0.0297(13) 0.0118(11) 0.0049(11) 0.0097(12)
C3 0.0290(12) 0.0318(12) 0.0253(11) 0.0071(10) 0.0052(9) 0.0142(10)
C4 0.0324(13) 0.0372(14) 0.0297(13) 0.0103(10) 0.0079(10) 0.0124(11)
C5 0.0444(15) 0.0435(15) 0.0287(13) 0.0149(11) 0.0102(11) 0.0195(13)
C6 0.0273(13) 0.0575(17) 0.0287(13) 0.0162(12) 0.0074(10) 0.0103(12)
C7 0.0306(13) 0.0372(14) 0.0332(14) 0.0145(11) -0.0004(11) 0.0016(11)
C8 0.0364(13) 0.0277(12) 0.0277(12) 0.0050(10) 0.0033(10) 0.0087(10)
C9 0.0285(12) 0.0325(13) 0.0277(12) 0.0082(10) 0.0065(10) 0.0079(10)
C10 0.0268(11) 0.0308(12) 0.0229(11) 0.0016(9) 0.0063(9) 0.0121(10)
C11 0.0330(13) 0.0301(12) 0.0285(12) 0.0046(10) 0.0062(10) 0.0100(10)
C12 0.0431(15) 0.0360(14) 0.0330(13) 0.0125(11) 0.0091(12) 0.0169(12)
C13 0.0376(14) 0.0386(14) 0.0326(14) -0.0007(11) -0.0022(11) 0.0124(12)
C14 0.0370(14) 0.0281(12) 0.0327(13) 0.0031(10) 0.0004(11) 0.0105(11)
C15 0.0339(13) 0.0250(12) 0.0454(15) 0.0049(10) 0.0190(12) 0.0070(10)
C16 0.0295(12) 0.0265(12) 0.0396(14) 0.0066(10) 0.0179(11) 0.0092(10)
C17 0.094(3) 0.051(2) 0.052(2) -0.0096(16) 0.023(2) 0.011(2)
C18 0.051(2) 0.061(2) 0.142(4) 0.032(2) 0.043(2) 0.0365(18)
B1 0.065(2) 0.0356(17) 0.056(2) 0.0166(15) 0.0380(18) 0.0192(16)
B2 0.0335(16) 0.0455(19) 0.067(2) 0.0037(16) 0.0260(16) 0.0080(14)
B3 0.0366(16) 0.0457(18) 0.0404(17) 0.0070(14) 0.0110(14) 0.0180(14)
B4 0.0420(16) 0.0316(14) 0.0415(16) 0.0095(12) 0.0216(14) 0.0180(13)
B5 0.0347(15) 0.0370(16) 0.0429(17) 0.0014(13) 0.0132(13) 0.0122(13)
B6 0.067(2) 0.050(2) 0.0390(18) 0.0114(15) 0.0264(17) 0.0295(18)
B7 0.053(2) 0.0446(18) 0.062(2) 0.0132(16) 0.0392(18) 0.0197(16)
B8 0.0411(17) 0.0496(19) 0.0520(19) 0.0115(15) 0.0219(15) 0.0256(15)
B9 0.0484(18) 0.0371(16) 0.0454(18) 0.0078(13) 0.0257(15) 0.0194(14)
N1 0.0435(13) 0.0478(14) 0.0270(11) 0.0090(10) 0.0021(10) 0.0202(11)
N2 0.0247(10) 0.0415(12) 0.0232(10) 0.0117(9) 0.0035(8) 0.0071(9)
N3 0.0294(10) 0.0267(10) 0.0248(10) 0.0049(8) 0.0006(8) 0.0067(8)
N4 0.0372(12) 0.0468(14) 0.0248(11) 0.0057(9) -0.0021(9) 0.0193(11)
Se2 0.04399(17) 0.03806(16) 0.0588(2) 0.00472(13) 0.03316(14) 0.01120(12)
Se1 0.0576(2) 0.02786(15) 0.0615(2) 0.00074(13) 0.02712(16) 0.00915(13)

loop_
_atom_type_symbol
_atom_type_description
_atom_type_scat_dispersion_real
_atom_type_scat_dispersion_imag
_atom_type_scat_source
C C 0.0033 0.0016 'International Tables Vol C Tables 4.2.6.8 and 6.1.1.4'
H H 0 0 'International Tables Vol C Tables 4.2.6.8 and 6.1.1.4'
B B 0.0013 0.0007 'International Tables Vol C Tables 4.2.6.8 and 6.1.1.4'
N N 0.0061 0.0033 'International Tables Vol C Tables 4.2.6.8 and 6.1.1.4'
Se Se -0.0929 2.2259 'International Tables Vol C Tables 4.2.6.8 and 6.1.1.4'

loop_
_geom_angle_atom_site_label_1
_geom_angle_atom_site_label_2
_geom_angle_atom_site_label_3
_geom_angle
_geom_angle_site_symmetry_1
_geom_angle_site_symmetry_3
_geom_angle_publ_flag
N1 C1 C2 124.2(3) . . ?
N1 C1 H1 117.9 . . ?
C2 C1 H1 117.9 . . ?
C1 C2 C3 119.8(2) . . ?
C1 C2 H2 120.1 . . ?
C3 C2 H2 120.1 . . ?
N2 C3 C2 123.1(2) . . ?
N2 C3 C4 121.2(2) . . ?
C2 C3 C4 115.7(2) . . ?
C5 C4 C3 119.5(2) . . ?
C5 C4 H4 120.2 . . ?
C3 C4 H4 120.2 . . ?
N1 C5 C4 124.6(2) . . ?
N1 C5 H5 117.7 . . ?
C4 C5 H5 117.7 . . ?
N2 C6 C7 110.5(2) . . ?
N2 C6 H6A 109.6 . . ?
C7 C6 H6A 109.6 . . ?
N2 C6 H6B 109.6 . . ?
C7 C6 H6B 109.6 . . ?
H6A C6 H6B 108.1 . . ?
N3 C7 C6 110.8(2) . . ?
N3 C7 H7A 109.5 . . ?
C6 C7 H7A 109.5 . . ?
N3 C7 H7B 109.5 . . ?
C6 C7 H7B 109.5 . . ?
H7A C7 H7B 108.1 . . ?
N3 C8 C9 111.2(2) . . ?
N3 C8 H8A 109.4 . . ?
C9 C8 H8A 109.4 . . ?
N3 C8 H8B 109.4 . . ?
C9 C8 H8B 109.4 . . ?
H8A C8 H8B 108 . . ?
N2 C9 C8 111.5(2) . . ?
N2 C9 H9A 109.3 . . ?
C8 C9 H9A 109.3 . . ?
N2 C9 H9B 109.3 . . ?
C8 C9 H9B 109.3 . . ?
H9A C9 H9B 108 . . ?
N3 C10 C14 122.4(2) . . ?
N3 C10 C11 121.5(2) . . ?
C14 C10 C11 116.1(2) . . ?
C12 C11 C10 120.1(2) . . ?
C12 C11 H11 119.9 . . ?
C10 C11 H11 119.9 . . ?
N4 C12 C11 121.9(2) . . ?
N4 C12 H12 119 . . ?
C11 C12 H12 119 . . ?
N4 C13 C14 122.1(2) . . ?
N4 C13 H13 119 . . ?
C14 C13 H13 119 . . ?
C13 C14 C10 120.0(2) . . ?
C13 C14 H14 120 . . ?
C10 C14 H14 120 . . ?
C16 C15 B1 112.9(2) . . ?
C16 C15 B2 111.9(2) . . ?
B1 C15 B2 64.1(2) . . ?
C16 C15 B3 62.40(17) . . ?
B1 C15 B3 115.8(2) . . ?
B2 C15 B3 61.69(19) . . ?
C16 C15 Se1 119.42(17) . . ?
B1 C15 Se1 115.14(18) . . ?
B2 C15 Se1 121.02(19) . . ?
B3 C15 Se1 120.76(19) . . ?
C15 C16 B5 112.2(2) . . ?
C15 C16 B4 111.23(19) . . ?
B5 C16 B4 64.98(18) . . ?
C15 C16 B3 62.68(17) . . ?
B5 C16 B3 116.6(2) . . ?
B4 C16 B3 61.42(17) . . ?
C15 C16 Se2 118.92(16) . . ?
B5 C16 Se2 120.60(18) . . ?
B4 C16 Se2 117.17(16) . . ?
B3 C16 Se2 112.46(17) . . ?
Se1 C17 H17A 109.5 . . ?
Se1 C17 H17B 109.5 . . ?
H17A C17 H17B 109.5 . . ?
Se1 C17 H17C 109.5 . . ?
H17A C17 H17C 109.5 . . ?
H17B C17 H17C 109.5 . . ?
Se2 C18 H18A 109.5 . . ?
Se2 C18 H18B 109.5 . . ?
H18A C18 H18B 109.5 . . ?
Se2 C18 H18C 109.5 . . ?
H18A C18 H18C 109.5 . . ?
H18B C18 H18C 109.5 . . ?
C15 B1 B7 105.8(2) . . ?
C15 B1 B2 60.82(19) . . ?
B7 B1 B2 59.6(2) . . ?
C15 B1 B6 106.9(2) . . ?
B7 B1 B6 59.4(2) . . ?
B2 B1 B6 109.0(2) . . ?
C15 B1 H1A 113.9 . . ?
B7 B1 H1A 139.7 . . ?
B2 B1 H1A 136.8 . . ?
B6 B1 H1A 113 . . ?
C15 B2 B7 101.3(2) . . ?
C15 B2 B8 103.8(2) . . ?
B7 B2 B8 61.1(2) . . ?
C15 B2 B3 59.25(17) . . ?
B7 B2 B3 108.2(2) . . ?
B8 B2 B3 60.03(19) . . ?
C15 B2 B1 55.03(18) . . ?
B7 B2 B1 59.6(2) . . ?
B8 B2 B1 107.8(3) . . ?
B3 B2 B1 106.2(2) . . ?
C15 B2 H2A 127.1 . . ?
B7 B2 H2A 122.8 . . ?
B8 B2 H2A 121.7 . . ?
B3 B2 H2A 121.3 . . ?
B1 B2 H2A 123.1 . . ?
C16 B3 C15 54.92(15) . . ?
C16 B3 B4 58.90(16) . . ?
C15 B3 B4 103.0(2) . . ?
C16 B3 B8 103.8(2) . . ?
C15 B3 B8 103.6(2) . . ?
B4 B3 B8 59.88(18) . . ?
C16 B3 B2 103.7(2) . . ?
C15 B3 B2 59.06(18) . . ?
B4 B3 B2 108.1(2) . . ?
B8 B3 B2 59.93(19) . . ?
C16 B3 H3 125.5 . . ?
C15 B3 H3 125.9 . . ?
B4 B3 H3 122.2 . . ?
B8 B3 H3 123.4 . . ?
B2 B3 H3 121.9 . . ?
C16 B4 B3 59.69(17) . . ?
C16 B4 B9 102.2(2) . . ?
B3 B4 B9 109.3(2) . . ?
C16 B4 B8 104.9(2) . . ?
B3 B4 B8 60.54(18) . . ?
B9 B4 B8 61.63(19) . . ?
C16 B4 B5 55.28(16) . . ?
B3 B4 B5 107.0(2) . . ?
B9 B4 B5 60.03(18) . . ?
B8 B4 B5 109.0(2) . . ?
C16 B4 H4A 126.6 . . ?
B3 B4 H4A 120.7 . . ?
B9 B4 H4A 122.2 . . ?
B8 B4 H4A 120.9 . . ?
B5 B4 H4A 122.6 . . ?
C16 B5 B9 104.7(2) . . ?
C16 B5 B4 59.74(17) . . ?
B9 B5 B4 58.89(17) . . ?
C16 B5 B6 106.6(2) . . ?
B9 B5 B6 58.72(18) . . ?
B4 B5 B6 107.3(2) . . ?
C16 B5 H5A 114.5 . . ?
B9 B5 H5A 140 . . ?
B4 B5 H5A 137.8 . . ?
B6 B5 H5A 113.8 . . ?
C16 B5 H6BB 87.6(12) . . ?
B9 B5 H6BB 94.9(12) . . ?
B4 B5 H6BB 125.3(12) . . ?
B6 B5 H6BB 37.9(12) . . ?
H5A B5 H6BB 94.1 . . ?
B9 B6 B7 61.5(2) . . ?
B9 B6 B1 105.3(3) . . ?
B7 B6 B1 58.2(2) . . ?
B9 B6 B5 58.74(18) . . ?
B7 B6 B5 105.8(2) . . ?
B1 B6 B5 101.3(2) . . ?
B9 B6 H6BA 120.7(17) . . ?
B7 B6 H6BA 119.8(17) . . ?
B1 B6 H6BA 125.3(17) . . ?
B5 B6 H6BA 126.5(17) . . ?
B9 B6 H6BB 113.7(17) . . ?
B7 B6 H6BB 122.8(17) . . ?
B1 B6 H6BB 71.5(17) . . ?
B5 B6 H6BB 57.6(17) . . ?
H6BA B6 H6BB 110(2) . . ?
B1 B7 B2 60.8(2) . . ?
B1 B7 B6 62.3(2) . . ?
B2 B7 B6 112.4(2) . . ?
B1 B7 B8 107.8(2) . . ?
B2 B7 B8 59.8(2) . . ?
B6 B7 B8 109.8(2) . . ?
B1 B7 B9 106.6(2) . . ?
B2 B7 B9 107.6(2) . . ?
B6 B7 B9 59.2(2) . . ?
B8 B7 B9 59.83(19) . . ?
B1 B7 H7 121.7 . . ?
B2 B7 H7 120.3 . . ?
B6 B7 H7 119.1 . . ?
B8 B7 H7 121.7 . . ?
B9 B7 H7 123.4 . . ?
B4 B8 B2 108.0(2) . . ?
B4 B8 B3 59.59(17) . . ?
B2 B8 B3 60.04(19) . . ?
B4 B8 B7 107.7(2) . . ?
B2 B8 B7 59.1(2) . . ?
B3 B8 B7 106.7(2) . . ?
B4 B8 B9 59.06(18) . . ?
B2 B8 B9 107.8(2) . . ?
B3 B8 B9 106.5(2) . . ?
B7 B8 B9 60.80(19) . . ?
B4 B8 H8 122 . . ?
B2 B8 H8 121.7 . . ?
B3 B8 H8 122.7 . . ?
B7 B8 H8 122.1 . . ?
B9 B8 H8 122.1 . . ?
B4 B9 B6 112.1(2) . . ?
B4 B9 B5 61.08(17) . . ?
B6 B9 B5 62.54(19) . . ?
B4 B9 B8 59.31(18) . . ?
B6 B9 B8 109.5(2) . . ?
B5 B9 B8 108.0(2) . . ?
B4 B9 B7 106.7(2) . . ?
B6 B9 B7 59.3(2) . . ?
B5 B9 B7 107.0(2) . . ?
B8 B9 B7 59.4(2) . . ?
B4 B9 H9 120.8 . . ?
B6 B9 H9 119 . . ?
B5 B9 H9 121.1 . . ?
B8 B9 H9 122 . . ?
B7 B9 H9 123.7 . . ?
C5 N1 C1 116.2(2) . . ?
C3 N2 C6 123.1(2) . . ?
C3 N2 C9 120.79(19) . . ?
C6 N2 C9 115.92(19) . . ?
C10 N3 C8 123.1(2) . . ?
C10 N3 C7 120.5(2) . . ?
C8 N3 C7 116.09(19) . . ?
C13 N4 C12 119.7(2) . . ?
C13 N4 H4B 120.1 . . ?
C12 N4 H4B 120.1 . . ?
C16 Se2 C18 97.93(15) . . ?
C15 Se1 C17 103.73(14) . . ?

loop_
_geom_bond_atom_site_label_1
_geom_bond_atom_site_label_2
_geom_bond_distance
_geom_bond_site_symmetry_2
_geom_bond_publ_flag
C1 N1 1.339(4) . ?
C1 C2 1.368(4) . ?
C1 H1 0.93 . ?
C2 C3 1.408(4) . ?
C2 H2 0.93 . ?
C3 N2 1.357(3) . ?
C3 C4 1.410(3) . ?
C4 C5 1.367(4) . ?
C4 H4 0.93 . ?
C5 N1 1.333(4) . ?
C5 H5 0.93 . ?
C6 N2 1.453(3) . ?
C6 C7 1.504(4) . ?
C6 H6A 0.97 . ?
C6 H6B 0.97 . ?
C7 N3 1.462(3) . ?
C7 H7A 0.97 . ?
C7 H7B 0.97 . ?
C8 N3 1.460(3) . ?
C8 C9 1.510(3) . ?
C8 H8A 0.97 . ?
C8 H8B 0.97 . ?
C9 N2 1.462(3) . ?
C9 H9A 0.97 . ?
C9 H9B 0.97 . ?
C10 N3 1.345(3) . ?
C10 C14 1.411(3) . ?
C10 C11 1.415(3) . ?
C11 C12 1.359(4) . ?
C11 H11 0.93 . ?
C12 N4 1.335(3) . ?
C12 H12 0.93 . ?
C13 N4 1.335(4) . ?
C13 C14 1.361(4) . ?
C13 H13 0.93 . ?
C14 H14 0.93 . ?
C15 C16 1.587(3) . ?
C15 B1 1.614(4) . ?
C15 B2 1.720(4) . ?
C15 B3 1.723(4) . ?
C15 Se1 1.922(2) . ?
C16 B5 1.622(4) . ?
C16 B4 1.704(4) . ?
C16 B3 1.718(4) . ?
C16 Se2 1.923(2) . ?
C17 Se1 1.935(4) . ?
C17 H17A 0.96 . ?
C17 H17B 0.96 . ?
C17 H17C 0.96 . ?
C18 Se2 1.940(4) . ?
C18 H18A 0.96 . ?
C18 H18B 0.96 . ?
C18 H18C 0.96 . ?
B1 B7 1.750(5) . ?
B1 B2 1.772(6) . ?
B1 B6 1.822(5) . ?
B1 H1A 1.1 . ?
B2 B7 1.751(5) . ?
B2 B8 1.763(5) . ?
B2 B3 1.765(5) . ?
B2 H2A 1.1 . ?
B3 B4 1.748(5) . ?
B3 B8 1.765(4) . ?
B3 H3 1.1 . ?
B4 B9 1.749(4) . ?
B4 B8 1.753(4) . ?
B4 B5 1.788(4) . ?
B4 H4A 1.1 . ?
B5 B9 1.770(4) . ?
B5 B6 1.837(5) . ?
B5 H5A 1.1 . ?
B5 H6BB 1.56(3) . ?
B6 B9 1.769(5) . ?
B6 B7 1.772(6) . ?
B6 H6BA 1.11(3) . ?
B6 H6BB 1.13(3) . ?
B7 B8 1.786(5) . ?
B7 B9 1.811(5) . ?
B7 H7 1.1 . ?
B8 B9 1.794(5) . ?
B8 H8 1.1 . ?
B9 H9 1.1 . ?
N4 H4B 0.76(3) . ?

loop_
_geom_torsion_atom_site_label_1
_geom_torsion_atom_site_label_2
_geom_torsion_atom_site_label_3
_geom_torsion_atom_site_label_4
_geom_torsion
_geom_torsion_site_symmetry_1
_geom_torsion_site_symmetry_2
_geom_torsion_site_symmetry_3
_geom_torsion_site_symmetry_4
_geom_torsion_publ_flag
N1 C1 C2 C3 -0.6(5) . . . . ?
C1 C2 C3 N2 -179.7(3) . . . . ?
C1 C2 C3 C4 0.4(4) . . . . ?
N2 C3 C4 C5 -179.6(2) . . . . ?
C2 C3 C4 C5 0.3(4) . . . . ?
C3 C4 C5 N1 -0.8(4) . . . . ?
N2 C6 C7 N3 59.3(3) . . . . ?
N3 C8 C9 N2 55.4(3) . . . . ?
N3 C10 C11 C12 -178.6(2) . . . . ?
C14 C10 C11 C12 0.9(4) . . . . ?
C10 C11 C12 N4 -0.5(4) . . . . ?
N4 C13 C14 C10 0.0(4) . . . . ?
N3 C10 C14 C13 178.9(2) . . . . ?
C11 C10 C14 C13 -0.7(4) . . . . ?
B1 C15 C16 B5 1.3(3) . . . . ?
B2 C15 C16 B5 71.4(3) . . . . ?
B3 C15 C16 B5 109.5(2) . . . . ?
Se1 C15 C16 B5 -138.9(2) . . . . ?
B1 C15 C16 B4 -69.4(3) . . . . ?
B2 C15 C16 B4 0.7(3) . . . . ?
B3 C15 C16 B4 38.9(2) . . . . ?
Se1 C15 C16 B4 150.46(18) . . . . ?
B1 C15 C16 B3 -108.2(3) . . . . ?
B2 C15 C16 B3 -38.1(2) . . . . ?
Se1 C15 C16 B3 111.6(2) . . . . ?
B1 C15 C16 Se2 149.9(2) . . . . ?
B2 C15 C16 Se2 -140.0(2) . . . . ?
B3 C15 C16 Se2 -101.9(2) . . . . ?
Se1 C15 C16 Se2 9.7(3) . . . . ?
C16 C15 B1 B7 63.6(3) . . . . ?
B2 C15 B1 B7 -40.6(2) . . . . ?
B3 C15 B1 B7 -5.7(3) . . . . ?
Se1 C15 B1 B7 -154.5(2) . . . . ?
C16 C15 B1 B2 104.1(2) . . . . ?
B3 C15 B1 B2 34.9(2) . . . . ?
Se1 C15 B1 B2 -113.9(2) . . . . ?
C16 C15 B1 B6 1.4(3) . . . . ?
B2 C15 B1 B6 -102.8(3) . . . . ?
B3 C15 B1 B6 -67.9(3) . . . . ?
Se1 C15 B1 B6 143.4(2) . . . . ?
C16 C15 B2 B7 -66.2(3) . . . . ?
B1 C15 B2 B7 39.6(2) . . . . ?
B3 C15 B2 B7 -104.6(3) . . . . ?
Se1 C15 B2 B7 144.7(2) . . . . ?
C16 C15 B2 B8 -3.5(3) . . . . ?
B1 C15 B2 B8 102.3(3) . . . . ?
B3 C15 B2 B8 -41.9(2) . . . . ?
Se1 C15 B2 B8 -152.6(2) . . . . ?
C16 C15 B2 B3 38.4(2) . . . . ?
B1 C15 B2 B3 144.2(2) . . . . ?
Se1 C15 B2 B3 -110.7(2) . . . . ?
C16 C15 B2 B1 -105.8(2) . . . . ?
B3 C15 B2 B1 -144.2(2) . . . . ?
Se1 C15 B2 B1 105.0(2) . . . . ?
B7 B1 B2 C15 133.5(2) . . . . ?
B6 B1 B2 C15 99.2(2) . . . . ?
C15 B1 B2 B7 -133.5(2) . . . . ?
B6 B1 B2 B7 -34.3(2) . . . . ?
C15 B1 B2 B8 -94.6(2) . . . . ?
B7 B1 B2 B8 38.9(2) . . . . ?
B6 B1 B2 B8 4.6(3) . . . . ?
C15 B1 B2 B3 -31.5(2) . . . . ?
B7 B1 B2 B3 102.0(3) . . . . ?
B6 B1 B2 B3 67.6(3) . . . . ?
B5 C16 B3 C15 -102.5(2) . . . . ?
B4 C16 B3 C15 -138.2(2) . . . . ?
Se2 C16 B3 C15 112.05(19) . . . . ?
C15 C16 B3 B4 138.2(2) . . . . ?
B5 C16 B3 B4 35.7(2) . . . . ?
Se2 C16 B3 B4 -109.73(18) . . . . ?
C15 C16 B3 B8 97.0(2) . . . . ?
B5 C16 B3 B8 -5.5(3) . . . . ?
B4 C16 B3 B8 -41.2(2) . . . . ?
Se2 C16 B3 B8 -150.94(18) . . . . ?
C15 C16 B3 B2 35.1(2) . . . . ?
B5 C16 B3 B2 -67.4(3) . . . . ?
B4 C16 B3 B2 -103.1(2) . . . . ?
Se2 C16 B3 B2 147.16(18) . . . . ?
B1 C15 B3 C16 103.6(3) . . . . ?
B2 C15 B3 C16 139.4(2) . . . . ?
Se1 C15 B3 C16 -109.5(2) . . . . ?
C16 C15 B3 B4 -35.85(18) . . . . ?
B1 C15 B3 B4 67.7(3) . . . . ?
B2 C15 B3 B4 103.5(2) . . . . ?
Se1 C15 B3 B4 -145.35(18) . . . . ?
C16 C15 B3 B8 -97.6(2) . . . . ?
B1 C15 B3 B8 6.0(3) . . . . ?
B2 C15 B3 B8 41.8(2) . . . . ?
Se1 C15 B3 B8 152.94(19) . . . . ?
C16 C15 B3 B2 -139.4(2) . . . . ?
B1 C15 B3 B2 -35.8(3) . . . . ?
Se1 C15 B3 B2 111.1(2) . . . . ?
C15 B2 B3 C16 -33.27(19) . . . . ?
B7 B2 B3 C16 59.3(3) . . . . ?
B8 B2 B3 C16 98.2(2) . . . . ?
B1 B2 B3 C16 -3.4(3) . . . . ?
B7 B2 B3 C15 92.5(3) . . . . ?
B8 B2 B3 C15 131.5(2) . . . . ?
B1 B2 B3 C15 29.9(2) . . . . ?
C15 B2 B3 B4 -94.6(2) . . . . ?
B7 B2 B3 B4 -2.1(3) . . . . ?
B8 B2 B3 B4 36.9(2) . . . . ?
B1 B2 B3 B4 -64.7(3) . . . . ?
C15 B2 B3 B8 -131.5(2) . . . . ?
B7 B2 B3 B8 -39.0(2) . . . . ?
B1 B2 B3 B8 -101.6(3) . . . . ?
C15 C16 B4 B3 -39.4(2) . . . . ?
B5 C16 B4 B3 -144.9(2) . . . . ?
Se2 C16 B4 B3 102.1(2) . . . . ?
C15 C16 B4 B9 65.9(3) . . . . ?
B5 C16 B4 B9 -39.5(2) . . . . ?
B3 C16 B4 B9 105.3(2) . . . . ?
Se2 C16 B4 B9 -152.58(18) . . . . ?
C15 C16 B4 B8 2.4(3) . . . . ?
B5 C16 B4 B8 -103.1(2) . . . . ?
B3 C16 B4 B8 41.8(2) . . . . ?
Se2 C16 B4 B8 143.87(19) . . . . ?
C15 C16 B4 B5 105.4(2) . . . . ?
B3 C16 B4 B5 144.9(2) . . . . ?
Se2 C16 B4 B5 -113.1(2) . . . . ?
C15 B3 B4 C16 34.04(17) . . . . ?
B8 B3 B4 C16 132.3(2) . . . . ?
B2 B3 B4 C16 95.4(2) . . . . ?
C16 B3 B4 B9 -93.1(2) . . . . ?
C15 B3 B4 B9 -59.1(3) . . . . ?
B8 B3 B4 B9 39.2(2) . . . . ?
B2 B3 B4 B9 2.2(3) . . . . ?
C16 B3 B4 B8 -132.3(2) . . . . ?
C15 B3 B4 B8 -98.3(2) . . . . ?
B2 B3 B4 B8 -36.9(2) . . . . ?
C16 B3 B4 B5 -29.66(19) . . . . ?
C15 B3 B4 B5 4.4(3) . . . . ?
B8 B3 B4 B5 102.6(2) . . . . ?
B2 B3 B4 B5 65.7(3) . . . . ?
C15 C16 B5 B9 -64.5(3) . . . . ?
B4 C16 B5 B9 39.5(2) . . . . ?
B3 C16 B5 B9 5.0(3) . . . . ?
Se2 C16 B5 B9 147.49(18) . . . . ?
C15 C16 B5 B4 -104.0(2) . . . . ?
B3 C16 B5 B4 -34.4(2) . . . . ?
Se2 C16 B5 B4 108.0(2) . . . . ?
C15 C16 B5 B6 -3.3(3) . . . . ?
B4 C16 B5 B6 100.7(2) . . . . ?
B3 C16 B5 B6 66.2(3) . . . . ?
Se2 C16 B5 B6 -151.31(19) . . . . ?
B3 B4 B5 C16 31.3(2) . . . . ?
B9 B4 B5 C16 134.1(2) . . . . ?
B8 B4 B5 C16 95.3(2) . . . . ?
C16 B4 B5 B9 -134.1(2) . . . . ?
B3 B4 B5 B9 -102.8(2) . . . . ?
B8 B4 B5 B9 -38.8(2) . . . . ?
C16 B4 B5 B6 -99.5(2) . . . . ?
B3 B4 B5 B6 -68.2(3) . . . . ?
B9 B4 B5 B6 34.6(2) . . . . ?
B8 B4 B5 B6 -4.2(3) . . . . ?
C15 B1 B6 B9 57.3(3) . . . . ?
B7 B1 B6 B9 -41.3(2) . . . . ?
B2 B1 B6 B9 -6.9(3) . . . . ?
C15 B1 B6 B7 98.7(3) . . . . ?
B2 B1 B6 B7 34.4(2) . . . . ?
C15 B1 B6 B5 -3.1(3) . . . . ?
B7 B1 B6 B5 -101.7(2) . . . . ?
B2 B1 B6 B5 -67.3(3) . . . . ?
C16 B5 B6 B9 -97.4(2) . . . . ?
B4 B5 B6 B9 -34.7(2) . . . . ?
C16 B5 B6 B7 -56.2(3) . . . . ?
B9 B5 B6 B7 41.3(2) . . . . ?
B4 B5 B6 B7 6.6(3) . . . . ?
C16 B5 B6 B1 3.8(3) . . . . ?
B9 B5 B6 B1 101.2(3) . . . . ?
B4 B5 B6 B1 66.5(3) . . . . ?
C15 B1 B7 B2 41.2(2) . . . . ?
B6 B1 B7 B2 141.8(2) . . . . ?
C15 B1 B7 B6 -100.6(3) . . . . ?
B2 B1 B7 B6 -141.8(2) . . . . ?
C15 B1 B7 B8 2.8(3) . . . . ?
B2 B1 B7 B8 -38.3(2) . . . . ?
B6 B1 B7 B8 103.4(3) . . . . ?
C15 B1 B7 B9 -60.1(3) . . . . ?
B2 B1 B7 B9 -101.3(3) . . . . ?
B6 B1 B7 B9 40.5(2) . . . . ?
C15 B2 B7 B1 -37.3(2) . . . . ?
B8 B2 B7 B1 -136.9(2) . . . . ?
B3 B2 B7 B1 -98.4(3) . . . . ?
C15 B2 B7 B6 -1.0(3) . . . . ?
B8 B2 B7 B6 -100.6(3) . . . . ?
B3 B2 B7 B6 -62.1(3) . . . . ?
B1 B2 B7 B6 36.4(2) . . . . ?
C15 B2 B7 B8 99.6(2) . . . . ?
B3 B2 B7 B8 38.5(2) . . . . ?
B1 B2 B7 B8 136.9(2) . . . . ?
C15 B2 B7 B9 62.2(3) . . . . ?
B8 B2 B7 B9 -37.4(2) . . . . ?
B3 B2 B7 B9 1.1(3) . . . . ?
B1 B2 B7 B9 99.6(3) . . . . ?
B9 B6 B7 B1 133.6(2) . . . . ?
B5 B6 B7 B1 93.6(2) . . . . ?
B9 B6 B7 B2 97.8(3) . . . . ?
B1 B6 B7 B2 -35.8(2) . . . . ?
B5 B6 B7 B2 57.9(3) . . . . ?
B9 B6 B7 B8 33.3(2) . . . . ?
B1 B6 B7 B8 -100.3(3) . . . . ?
B5 B6 B7 B8 -6.7(3) . . . . ?
B1 B6 B7 B9 -133.6(2) . . . . ?
B5 B6 B7 B9 -39.9(2) . . . . ?
C16 B4 B8 B2 -4.4(3) . . . . ?
B3 B4 B8 B2 36.9(2) . . . . ?
B9 B4 B8 B2 -100.4(3) . . . . ?
B5 B4 B8 B2 -62.3(3) . . . . ?
C16 B4 B8 B3 -41.4(2) . . . . ?
B9 B4 B8 B3 -137.3(2) . . . . ?
B5 B4 B8 B3 -99.2(2) . . . . ?
C16 B4 B8 B7 58.0(3) . . . . ?
B3 B4 B8 B7 99.3(3) . . . . ?
B9 B4 B8 B7 -38.0(2) . . . . ?
B5 B4 B8 B7 0.1(3) . . . . ?
C16 B4 B8 B9 96.0(2) . . . . ?
B3 B4 B8 B9 137.3(2) . . . . ?
B5 B4 B8 B9 38.1(2) . . . . ?
C15 B2 B8 B4 4.8(3) . . . . ?
B7 B2 B8 B4 100.2(3) . . . . ?
B3 B2 B8 B4 -36.7(2) . . . . ?
B1 B2 B8 B4 62.0(3) . . . . ?
C15 B2 B8 B3 41.5(2) . . . . ?
B7 B2 B8 B3 137.0(2) . . . . ?
B1 B2 B8 B3 98.7(2) . . . . ?
C15 B2 B8 B7 -95.5(3) . . . . ?
B3 B2 B8 B7 -137.0(2) . . . . ?
B1 B2 B8 B7 -38.2(2) . . . . ?
C15 B2 B8 B9 -57.6(3) . . . . ?
B7 B2 B8 B9 37.8(2) . . . . ?
B3 B2 B8 B9 -99.1(2) . . . . ?
B1 B2 B8 B9 -0.4(3) . . . . ?
C16 B3 B8 B4 40.7(2) . . . . ?
C15 B3 B8 B4 97.4(2) . . . . ?
B2 B3 B8 B4 138.7(3) . . . . ?
C16 B3 B8 B2 -98.0(2) . . . . ?
C15 B3 B8 B2 -41.4(2) . . . . ?
B4 B3 B8 B2 -138.7(3) . . . . ?
C16 B3 B8 B7 -60.3(3) . . . . ?
C15 B3 B8 B7 -3.7(3) . . . . ?
B4 B3 B8 B7 -101.0(3) . . . . ?
B2 B3 B8 B7 37.7(2) . . . . ?
C16 B3 B8 B9 3.4(3) . . . . ?
C15 B3 B8 B9 60.1(3) . . . . ?
B4 B3 B8 B9 -37.3(2) . . . . ?
B2 B3 B8 B9 101.4(3) . . . . ?
B1 B7 B8 B4 -62.0(3) . . . . ?
B2 B7 B8 B4 -100.8(2) . . . . ?
B6 B7 B8 B4 4.2(3) . . . . ?
B9 B7 B8 B4 37.2(2) . . . . ?
B1 B7 B8 B2 38.8(2) . . . . ?
B6 B7 B8 B2 105.0(3) . . . . ?
B9 B7 B8 B2 138.0(2) . . . . ?
B1 B7 B8 B3 0.7(3) . . . . ?
B2 B7 B8 B3 -38.1(2) . . . . ?
B6 B7 B8 B3 66.9(3) . . . . ?
B9 B7 B8 B3 99.9(2) . . . . ?
B1 B7 B8 B9 -99.2(3) . . . . ?
B2 B7 B8 B9 -138.0(2) . . . . ?
B6 B7 B8 B9 -33.0(2) . . . . ?
C16 B4 B9 B6 -0.3(3) . . . . ?
B3 B4 B9 B6 61.5(3) . . . . ?
B8 B4 B9 B6 100.2(3) . . . . ?
B5 B4 B9 B6 -37.5(2) . . . . ?
C16 B4 B9 B5 37.14(19) . . . . ?
B3 B4 B9 B5 99.0(2) . . . . ?
B8 B4 B9 B5 137.7(2) . . . . ?
C16 B4 B9 B8 -100.5(2) . . . . ?
B3 B4 B9 B8 -38.7(2) . . . . ?
B5 B4 B9 B8 -137.7(2) . . . . ?
C16 B4 B9 B7 -63.4(3) . . . . ?
B3 B4 B9 B7 -1.5(3) . . . . ?
B8 B4 B9 B7 37.2(2) . . . . ?
B5 B4 B9 B7 -100.5(2) . . . . ?
B7 B6 B9 B4 -96.9(3) . . . . ?
B1 B6 B9 B4 -57.2(3) . . . . ?
B5 B6 B9 B4 36.9(2) . . . . ?
B7 B6 B9 B5 -133.7(2) . . . . ?
B1 B6 B9 B5 -94.0(2) . . . . ?
B7 B6 B9 B8 -33.0(2) . . . . ?
B1 B6 B9 B8 6.7(3) . . . . ?
B5 B6 B9 B8 100.7(2) . . . . ?
B1 B6 B9 B7 39.7(2) . . . . ?
B5 B6 B9 B7 133.7(2) . . . . ?
C16 B5 B9 B4 -39.9(2) . . . . ?
B6 B5 B9 B4 -140.6(2) . . . . ?
C16 B5 B9 B6 100.7(2) . . . . ?
B4 B5 B9 B6 140.6(2) . . . . ?
C16 B5 B9 B8 -2.4(3) . . . . ?
B4 B5 B9 B8 37.5(2) . . . . ?
B6 B5 B9 B8 -103.1(3) . . . . ?
C16 B5 B9 B7 60.2(3) . . . . ?
B4 B5 B9 B7 100.1(3) . . . . ?
B6 B5 B9 B7 -40.5(2) . . . . ?
B2 B8 B9 B4 100.7(2) . . . . ?
B3 B8 B9 B4 37.5(2) . . . . ?
B7 B8 B9 B4 137.8(2) . . . . ?
B4 B8 B9 B6 -104.8(2) . . . . ?
B2 B8 B9 B6 -4.1(3) . . . . ?
B3 B8 B9 B6 -67.2(3) . . . . ?
B7 B8 B9 B6 33.0(2) . . . . ?
B4 B8 B9 B5 -38.3(2) . . . . ?
B2 B8 B9 B5 62.4(3) . . . . ?
B3 B8 B9 B5 -0.8(3) . . . . ?
B7 B8 B9 B5 99.5(2) . . . . ?
B4 B8 B9 B7 -137.8(2) . . . . ?
B2 B8 B9 B7 -37.1(2) . . . . ?
B3 B8 B9 B7 -100.2(2) . . . . ?
B1 B7 B9 B4 64.2(3) . . . . ?
B2 B7 B9 B4 0.2(3) . . . . ?
B6 B7 B9 B4 106.2(2) . . . . ?
B8 B7 B9 B4 -37.1(2) . . . . ?
B1 B7 B9 B6 -42.0(2) . . . . ?
B2 B7 B9 B6 -106.0(3) . . . . ?
B8 B7 B9 B6 -143.4(2) . . . . ?
B1 B7 B9 B5 0.0(3) . . . . ?
B2 B7 B9 B5 -63.9(3) . . . . ?
B6 B7 B9 B5 42.1(2) . . . . ?
B8 B7 B9 B5 -101.3(2) . . . . ?
B1 B7 B9 B8 101.3(3) . . . . ?
B2 B7 B9 B8 37.3(2) . . . . ?
B6 B7 B9 B8 143.4(2) . . . . ?
C4 C5 N1 C1 0.6(4) . . . . ?
C2 C1 N1 C5 0.1(4) . . . . ?
C2 C3 N2 C6 3.0(4) . . . . ?
C4 C3 N2 C6 -177.1(3) . . . . ?
C2 C3 N2 C9 178.2(2) . . . . ?
C4 C3 N2 C9 -1.9(4) . . . . ?
C7 C6 N2 C3 134.9(3) . . . . ?
C7 C6 N2 C9 -40.5(3) . . . . ?
C8 C9 N2 C3 168.9(2) . . . . ?
C8 C9 N2 C6 -15.5(3) . . . . ?
C14 C10 N3 C8 3.9(4) . . . . ?
C11 C10 N3 C8 -176.6(2) . . . . ?
C14 C10 N3 C7 -169.9(2) . . . . ?
C11 C10 N3 C7 9.6(4) . . . . ?
C9 C8 N3 C10 149.4(2) . . . . ?
C9 C8 N3 C7 -36.5(3) . . . . ?
C6 C7 N3 C10 154.9(2) . . . . ?
C6 C7 N3 C8 -19.3(3) . . . . ?
C14 C13 N4 C12 0.5(4) . . . . ?
C11 C12 N4 C13 -0.2(4) . . . . ?
